data_4106428
loop_
_publ_author_name
'Sunkyu Han'
'Mohammad Movassaghi'

_publ_section_title
;
 Concise Total Synthesis and Stereochemical Revision of all
 (-)-Trigonoliimines
;
_journal_name_full 'Journal of the American Chemical Society'
_journal_page_first 10768
_journal_page_last 10771
_journal_paper_doi 10.1021/ja204597k
_journal_volume 133
_journal_year 2011
_chemical_absolute_configuration unk
_chemical_formula_sum 'C22 H22 N4 O2'
_chemical_formula_weight 374.44
_chemical_name_systematic
; 
 ? 
;
_space_group_IT_number 19
_symmetry_cell_setting orthorhombic
_symmetry_space_group_name_Hall 'P 2ac 2ab'
_symmetry_space_group_name_H-M 'P 21 21 21'
_atom_sites_solution_hydrogens geom
_atom_sites_solution_primary direct
_atom_sites_solution_secondary difmap
_audit_creation_method SHELXL-97
_cell_angle_alpha 90.00
_cell_angle_beta 90.00
_cell_angle_gamma 90.00
_cell_formula_units_Z 4
_cell_length_a 7.3013(2)
_cell_length_b 7.5801(2)
_cell_length_c 32.8941(8)
_cell_measurement_reflns_used 9809
_cell_measurement_temperature 100(2)
_cell_measurement_theta_max 69.70
_cell_measurement_theta_min 5.38
_cell_volume 1820.51(8)
_computing_cell_refinement 'Bruker SAINT'
_computing_data_collection 'Bruker APEX2'
_computing_data_reduction 'Bruker SAINT'
_computing_molecular_graphics 'Bruker SHELXTL'
_computing_publication_material 'Bruker SHELXTL'
_computing_structure_refinement 'SHELXL-97 (Sheldrick, 2008)'
_computing_structure_solution 'SHELXS-97 (Sheldrick, 2008)'
_diffrn_ambient_temperature 100(2)
_diffrn_measured_fraction_theta_full 1.000
_diffrn_measured_fraction_theta_max 1.000
_diffrn_measurement_device_type 'Bruker APEX-II CCD'
_diffrn_measurement_method '\f and \w scans'
_diffrn_radiation_monochromator graphite
_diffrn_radiation_source 'fine-focus sealed tube'
_diffrn_radiation_type CuK\a
_diffrn_radiation_wavelength 1.54178
_diffrn_reflns_av_R_equivalents 0.0276
_diffrn_reflns_av_sigmaI/netI 0.0109
_diffrn_reflns_limit_h_max 8
_diffrn_reflns_limit_h_min -8
_diffrn_reflns_limit_k_max 9
_diffrn_reflns_limit_k_min -9
_diffrn_reflns_limit_l_max 32
_diffrn_reflns_limit_l_min -38
_diffrn_reflns_number 39871
_diffrn_reflns_theta_full 66.57
_diffrn_reflns_theta_max 66.57
_diffrn_reflns_theta_min 2.69
_exptl_absorpt_coefficient_mu 0.723
_exptl_absorpt_correction_T_max 0.9312
_exptl_absorpt_correction_T_min 0.8688
_exptl_absorpt_correction_type multi-scan
_exptl_absorpt_process_details 'SADABS (Sheldrick, 2008)'
_exptl_crystal_colour yellow
_exptl_crystal_density_diffrn 1.366
_exptl_crystal_description block
_exptl_crystal_F_000 792
_exptl_crystal_size_max 0.20
_exptl_crystal_size_mid 0.20
_exptl_crystal_size_min 0.10
_refine_diff_density_max 0.220
_refine_diff_density_min -0.160
_refine_diff_density_rms 0.037
_refine_ls_abs_structure_details 'Flack H D (1983), Acta Cryst. A39, 876-881'
_refine_ls_abs_structure_Flack -0.1(2)
_refine_ls_extinction_method none
_refine_ls_goodness_of_fit_ref 1.056
_refine_ls_hydrogen_treatment mixed
_refine_ls_matrix_type full
_refine_ls_number_parameters 263
_refine_ls_number_reflns 3212
_refine_ls_number_restraints 3
_refine_ls_restrained_S_all 1.055
_refine_ls_R_factor_all 0.0309
_refine_ls_R_factor_gt 0.0306
_refine_ls_shift/su_max 0.000
_refine_ls_shift/su_mean 0.000
_refine_ls_structure_factor_coef Fsqd
_refine_ls_weighting_details 'calc w=1/[\s^2^(Fo^2^)+(0.0472P)^2^+0.5953P] where P=(Fo^2^+2Fc^2^)/3'
_refine_ls_weighting_scheme calc
_refine_ls_wR_factor_gt 0.0798
_refine_ls_wR_factor_ref 0.0802
_reflns_number_gt 3169
_reflns_number_total 3212
_reflns_threshold_expression >2sigma(I)
_cod_data_source_file ja204597k_si_004.cif
_cod_data_source_block d8_10127
_cod_database_code 4106428

loop_
_symmetry_equiv_pos_as_xyz
'x, y, z'
'-x+1/2, -y, z+1/2'
'-x, y+1/2, -z+1/2'
'x+1/2, -y+1/2, -z'

loop_
_atom_site_label
_atom_site_type_symbol
_atom_site_fract_x
_atom_site_fract_y
_atom_site_fract_z
_atom_site_U_iso_or_equiv
_atom_site_adp_type
_atom_site_occupancy
_atom_site_symmetry_multiplicity
_atom_site_calc_flag
_atom_site_refinement_flags
O1 O -0.27040(18) -0.00516(17) 0.08073(4) 0.0327(3) Uani 1 1 d .
O2 O 0.78688(15) 0.52731(15) 0.00529(3) 0.0235(3) Uani 1 1 d .
N12 N 0.05269(18) 0.50100(18) 0.11529(4) 0.0207(3) Uani 1 1 d .
N24 N 0.0095(2) -0.13166(18) 0.08898(4) 0.0233(3) Uani 1 1 d D
H24N H 0.055(3) -0.234(2) 0.0952(6) 0.028 Uiso 1 1 d D
N1 N 0.41575(19) 0.23859(17) 0.20598(4) 0.0207(3) Uani 1 1 d D
H1N H 0.511(2) 0.176(2) 0.1977(5) 0.025 Uiso 1 1 d D
N13 N 0.47103(18) 0.24327(18) 0.11967(4) 0.0193(3) Uani 1 1 d D
H13N H 0.517(2) 0.138(2) 0.1173(6) 0.023 Uiso 1 1 d D
C21 C 0.4949(2) 0.3584(2) 0.08697(4) 0.0192(3) Uani 1 1 d .
C18 C 0.4935(2) 0.6092(2) 0.02563(5) 0.0225(3) Uani 1 1 d .
H18 H 0.4947 0.6947 0.0045 0.027 Uiso 1 1 calc R
C16 C 0.3426(2) 0.4649(2) 0.08129(4) 0.0199(3) Uani 1 1 d .
C4 C 0.1632(2) 0.4764(2) 0.28074(5) 0.0228(3) Uani 1 1 d .
H4 H 0.0595 0.5521 0.2809 0.027 Uiso 1 1 calc R
C15 C 0.2034(2) 0.4175(2) 0.11096(4) 0.0192(3) Uani 1 1 d .
C5 C 0.2563(2) 0.4394(2) 0.31630(5) 0.0233(3) Uani 1 1 d .
H5 H 0.2171 0.4925 0.3410 0.028 Uiso 1 1 calc R
C6 C 0.4080(2) 0.3251(2) 0.31680(5) 0.0242(3) Uani 1 1 d .
H6 H 0.4659 0.2985 0.3419 0.029 Uiso 1 1 calc R
C19 C 0.6457(2) 0.4993(2) 0.03176(4) 0.0204(3) Uani 1 1 d .
C9 C 0.2249(2) 0.3997(2) 0.24437(5) 0.0199(3) Uani 1 1 d .
C22 C 0.1756(2) 0.0840(2) 0.13146(5) 0.0209(3) Uani 1 1 d .
H22A H 0.2515 -0.0114 0.1433 0.025 Uiso 1 1 calc R
H22B H 0.0628 0.0926 0.1480 0.025 Uiso 1 1 calc R
C7 C 0.4743(2) 0.2507(2) 0.28135(5) 0.0235(3) Uani 1 1 d .
H7 H 0.5781 0.1751 0.2815 0.028 Uiso 1 1 calc R
C3 C 0.1637(2) 0.4083(2) 0.20302(5) 0.0197(3) Uani 1 1 d .
C25 C -0.1709(2) -0.1336(2) 0.08529(5) 0.0246(4) Uani 1 1 d .
H25 H -0.2290 -0.2457 0.0863 0.029 Uiso 1 1 calc R
C26 C 0.9348(2) 0.4038(2) 0.00560(5) 0.0257(3) Uani 1 1 d .
H26A H 0.9973 0.4086 0.0319 0.039 Uiso 1 1 calc R
H26B H 1.0217 0.4334 -0.0161 0.039 Uiso 1 1 calc R
H26C H 0.8869 0.2846 0.0011 0.039 Uiso 1 1 calc R
C23 C 0.1213(2) 0.0293(2) 0.08859(5) 0.0255(4) Uani 1 1 d .
H23A H 0.0512 0.1259 0.0756 0.031 Uiso 1 1 calc R
H23B H 0.2330 0.0086 0.0722 0.031 Uiso 1 1 calc R
C11 C -0.0762(2) 0.4527(2) 0.14780(5) 0.0229(3) Uani 1 1 d .
H11A H -0.0964 0.3235 0.1474 0.027 Uiso 1 1 calc R
H11B H -0.1954 0.5110 0.1428 0.027 Uiso 1 1 calc R
C8 C 0.3827(2) 0.2911(2) 0.24525(5) 0.0201(3) Uani 1 1 d .
C10 C -0.0048(2) 0.5067(2) 0.18938(5) 0.0250(4) Uani 1 1 d .
H10A H 0.0234 0.6344 0.1889 0.030 Uiso 1 1 calc R
H10B H -0.1030 0.4880 0.2097 0.030 Uiso 1 1 calc R
C2 C 0.2848(2) 0.3099(2) 0.18062(4) 0.0188(3) Uani 1 1 d .
C14 C 0.2822(2) 0.2596(2) 0.13573(4) 0.0193(3) Uani 1 1 d .
C17 C 0.3427(2) 0.5922(2) 0.05029(5) 0.0221(3) Uani 1 1 d .
H17 H 0.2391 0.6662 0.0464 0.026 Uiso 1 1 calc R
C20 C 0.6502(2) 0.3733(2) 0.06243(5) 0.0199(3) Uani 1 1 d .
H20 H 0.7544 0.3003 0.0665 0.024 Uiso 1 1 calc R

loop_
_atom_site_aniso_label
_atom_site_aniso_U_11
_atom_site_aniso_U_22
_atom_site_aniso_U_33
_atom_site_aniso_U_23
_atom_site_aniso_U_13
_atom_site_aniso_U_12
O1 0.0392(7) 0.0288(6) 0.0303(6) 0.0025(5) -0.0021(5) 0.0065(6)
O2 0.0252(6) 0.0255(6) 0.0199(5) 0.0029(4) 0.0052(4) -0.0002(5)
N12 0.0219(7) 0.0224(6) 0.0177(6) 0.0008(5) -0.0004(5) 0.0018(6)
N24 0.0327(8) 0.0176(7) 0.0198(6) 0.0002(5) -0.0024(6) 0.0038(6)
N1 0.0233(7) 0.0221(7) 0.0167(6) -0.0010(5) 0.0008(5) 0.0038(6)
N13 0.0222(7) 0.0196(6) 0.0162(6) 0.0023(5) 0.0025(5) 0.0032(5)
C21 0.0239(7) 0.0191(8) 0.0144(7) -0.0027(6) -0.0039(6) -0.0026(6)
C18 0.0290(8) 0.0207(8) 0.0177(7) 0.0042(6) -0.0006(6) -0.0009(7)
C16 0.0222(8) 0.0199(8) 0.0175(7) -0.0024(6) -0.0015(6) -0.0004(6)
C4 0.0236(8) 0.0231(8) 0.0218(8) -0.0005(6) 0.0025(6) 0.0002(7)
C15 0.0244(8) 0.0186(7) 0.0146(7) -0.0013(6) -0.0030(6) -0.0013(6)
C5 0.0257(8) 0.0253(8) 0.0190(7) -0.0034(6) 0.0034(6) -0.0034(7)
C6 0.0274(8) 0.0281(8) 0.0170(7) 0.0014(6) -0.0024(6) -0.0050(7)
C19 0.0240(8) 0.0213(7) 0.0159(7) -0.0034(6) 0.0005(6) -0.0054(6)
C9 0.0206(7) 0.0181(7) 0.0211(8) 0.0005(6) 0.0012(6) -0.0031(6)
C22 0.0229(7) 0.0209(8) 0.0190(7) 0.0024(6) 0.0022(6) 0.0014(6)
C7 0.0249(8) 0.0227(8) 0.0230(8) 0.0002(6) -0.0018(6) 0.0011(6)
C3 0.0220(7) 0.0190(7) 0.0181(7) 0.0012(6) 0.0020(6) -0.0009(6)
C25 0.0341(9) 0.0223(8) 0.0172(7) -0.0003(6) -0.0026(6) 0.0006(7)
C26 0.0251(8) 0.0297(9) 0.0224(8) 0.0018(7) 0.0053(6) -0.0003(7)
C23 0.0337(9) 0.0235(8) 0.0192(7) 0.0009(6) 0.0015(7) -0.0026(7)
C11 0.0195(7) 0.0274(8) 0.0216(8) 0.0030(6) 0.0008(6) 0.0027(7)
C8 0.0232(8) 0.0185(8) 0.0188(7) -0.0005(6) 0.0016(6) -0.0001(6)
C10 0.0234(8) 0.0307(9) 0.0208(7) -0.0004(7) 0.0021(6) 0.0069(7)
C2 0.0199(7) 0.0184(7) 0.0180(7) 0.0024(6) 0.0000(6) -0.0026(6)
C14 0.0206(7) 0.0210(8) 0.0163(7) 0.0001(6) 0.0020(6) 0.0014(6)
C17 0.0251(8) 0.0198(8) 0.0214(8) 0.0021(6) -0.0008(6) 0.0026(7)
C20 0.0221(7) 0.0205(8) 0.0172(7) -0.0026(6) -0.0018(6) -0.0014(6)

loop_
_atom_type_symbol
_atom_type_description
_atom_type_scat_dispersion_real
_atom_type_scat_dispersion_imag
_atom_type_scat_source
C C 0.0181 0.0091 'International Tables Vol C Tables 4.2.6.8 and 6.1.1.4'
H H 0.0000 0.0000 'International Tables Vol C Tables 4.2.6.8 and 6.1.1.4'
N N 0.0311 0.0180 'International Tables Vol C Tables 4.2.6.8 and 6.1.1.4'
O O 0.0492 0.0322 'International Tables Vol C Tables 4.2.6.8 and 6.1.1.4'

loop_
_geom_angle_atom_site_label_1
_geom_angle_atom_site_label_2
_geom_angle_atom_site_label_3
_geom_angle
C19 O2 C26 117.64(12)
C15 N12 C11 120.59(13)
C25 N24 C23 124.21(15)
C8 N1 C2 109.50(13)
C21 N13 C14 109.80(12)
C16 C21 C20 121.74(14)
C16 C21 N13 111.55(14)
C20 C21 N13 126.70(14)
C17 C18 C19 119.63(14)
C21 C16 C17 119.84(14)
C21 C16 C15 109.04(13)
C17 C16 C15 131.12(15)
C5 C4 C9 118.63(15)
N12 C15 C16 123.68(14)
N12 C15 C14 129.83(14)
C16 C15 C14 106.42(13)
C4 C5 C6 121.50(14)
C7 C6 C5 121.14(14)
O2 C19 C20 123.48(14)
O2 C19 C18 114.45(13)
C20 C19 C18 122.07(14)
C4 C9 C8 118.96(14)
C4 C9 C3 133.59(15)
C8 C9 C3 107.43(13)
C23 C22 C14 116.69(13)
C6 C7 C8 117.38(15)
C2 C3 C9 106.49(13)
C2 C3 C10 129.47(14)
C9 C3 C10 124.03(13)
O1 C25 N24 126.39(17)
N24 C23 C22 111.30(13)
N12 C11 C10 111.57(13)
N1 C8 C7 130.72(15)
N1 C8 C9 106.98(13)
C7 C8 C9 122.29(14)
C3 C10 C11 114.48(13)
C3 C2 N1 109.58(13)
C3 C2 C14 130.38(14)
N1 C2 C14 119.77(14)
N13 C14 C2 110.76(12)
N13 C14 C22 111.29(12)
C2 C14 C22 107.98(12)
N13 C14 C15 102.81(12)
C2 C14 C15 108.62(12)
C22 C14 C15 115.31(12)
C18 C17 C16 119.58(14)
C19 C20 C21 117.14(15)

loop_
_geom_bond_atom_site_label_1
_geom_bond_atom_site_label_2
_geom_bond_distance
O1 C25 1.224(2)
O2 C19 1.3661(18)
O2 C26 1.430(2)
N12 C15 1.277(2)
N12 C11 1.471(2)
N24 C25 1.323(2)
N24 C23 1.468(2)
N1 C8 1.373(2)
N1 C2 1.379(2)
N13 C21 1.3961(19)
N13 C14 1.4817(19)
C21 C16 1.387(2)
C21 C20 1.396(2)
C18 C17 1.374(2)
C18 C19 1.403(2)
C16 C17 1.404(2)
C16 C15 1.454(2)
C4 C5 1.382(2)
C4 C9 1.405(2)
C15 C14 1.558(2)
C5 C6 1.406(2)
C6 C7 1.383(2)
C19 C20 1.390(2)
C9 C8 1.416(2)
C9 C3 1.433(2)
C22 C23 1.523(2)
C22 C14 1.549(2)
C7 C8 1.397(2)
C3 C2 1.372(2)
C3 C10 1.507(2)
C11 C10 1.520(2)
C2 C14 1.525(2)
